data_4513046
loop_
_publ_author_name
'Medishetty, Raghavender'
'Bai, Zhaozhi'
'Yang, Hui'
'Wong, Ming Wah'
'Vittal, Jagadese J.'

_publ_section_title
;
 Influence of Fluorine Substitution on the Unusual Solid-State [2 + 2]
 Photo-Cycloaddition Reaction between an Olefin and an Aromatic Ring
;
_journal_issue 8
_journal_name_full 'Crystal Growth &amp; Design'
_journal_page_first 4055
_journal_paper_doi 10.1021/acs.cgd.5b00664
_journal_volume 15
_journal_year 2015
_chemical_formula_sum 'C116 H100 N4 O16 Zn4'
_chemical_formula_weight 2067.47
_chemical_name_systematic
; 
 ? 
;
_space_group_crystal_system monoclinic
_space_group_IT_number 14
_space_group_name_Hall '-P 2ybc'
_space_group_name_H-M_alt 'P 1 21/c 1'
_symmetry_space_group_name_Hall '-P 2ybc'
_symmetry_space_group_name_H-M 'P 1 21/c 1'
_atom_sites_solution_hydrogens geom
_audit_creation_method SHELXL-2014
_cell_angle_alpha 90
_cell_angle_beta 103.144(6)
_cell_angle_gamma 90
_cell_formula_units_Z 2
_cell_length_a 25.482(7)
_cell_length_b 12.452(4)
_cell_length_c 16.030(5)
_cell_measurement_reflns_used 931
_cell_measurement_temperature 496(2)
_cell_measurement_theta_max 25.94
_cell_measurement_theta_min 3.37
_cell_volume 4953(3)
_computing_cell_refinement 'Bruker SAINT'
_computing_data_collection 'Bruker APEX2'
_computing_data_reduction 'Bruker SAINT'
_computing_molecular_graphics 'Bruker SHELXTL'
_computing_publication_material 'Bruker SHELXTL'
_computing_structure_refinement 'SHELXL-2014 (Sheldrick, 2014)'
_computing_structure_solution 'SHELXS-97 (Sheldrick 2008)'
_diffrn_ambient_temperature 496(2)
_diffrn_measured_fraction_theta_full 0.997
_diffrn_measured_fraction_theta_max 0.997
_diffrn_measurement_device_type 'Bruker APEX-II CCD'
_diffrn_measurement_method '\f and \w scans'
_diffrn_radiation_type MoK\a
_diffrn_radiation_wavelength 0.71073
_diffrn_reflns_av_R_equivalents 0.0489
_diffrn_reflns_av_unetI/netI 0.0544
_diffrn_reflns_laue_measured_fraction_full 0.997
_diffrn_reflns_laue_measured_fraction_max 0.997
_diffrn_reflns_limit_h_max 33
_diffrn_reflns_limit_h_min -33
_diffrn_reflns_limit_k_max 6
_diffrn_reflns_limit_k_min -16
_diffrn_reflns_limit_l_max 20
_diffrn_reflns_limit_l_min -20
_diffrn_reflns_number 33561
_diffrn_reflns_point_group_measured_fraction_full 0.997
_diffrn_reflns_point_group_measured_fraction_max 0.997
_diffrn_reflns_theta_full 25.242
_diffrn_reflns_theta_max 27.499
_diffrn_reflns_theta_min 1.641
_exptl_absorpt_coefficient_mu 1.027
_exptl_absorpt_correction_T_max 0.7456
_exptl_absorpt_correction_T_min 0.6227
_exptl_absorpt_correction_type multi-scan
_exptl_absorpt_process_details 'SADABS (Sheldrick, 2011)'
_exptl_crystal_colour Colourless
_exptl_crystal_density_diffrn 1.386
_exptl_crystal_density_meas ?
_exptl_crystal_density_method 'Not Measured'
_exptl_crystal_description Block
_exptl_crystal_F_000 2144
_exptl_crystal_size_max 0.600
_exptl_crystal_size_mid 0.500
_exptl_crystal_size_min 0.300
_refine_diff_density_max 2.220
_refine_diff_density_min -0.683
_refine_diff_density_rms 0.100
_refine_ls_extinction_method none
_refine_ls_goodness_of_fit_ref 1.087
_refine_ls_hydrogen_treatment constr
_refine_ls_matrix_type full
_refine_ls_number_parameters 692
_refine_ls_number_reflns 11349
_refine_ls_number_restraints 208
_refine_ls_restrained_S_all 1.081
_refine_ls_R_factor_all 0.0796
_refine_ls_R_factor_gt 0.0634
_refine_ls_shift/su_max 0.001
_refine_ls_shift/su_mean 0.000
_refine_ls_structure_factor_coef Fsqd
_refine_ls_weighting_details 'w=1/[\s^2^(Fo^2^)+(0.0721P)^2^+7.0794P] where P=(Fo^2^+2Fc^2^)/3'
_refine_ls_weighting_scheme calc
_refine_ls_wR_factor_gt 0.1601
_refine_ls_wR_factor_ref 0.1670
_reflns_Friedel_coverage 0.000
_reflns_number_gt 8973
_reflns_number_total 11349
_reflns_threshold_expression 'I > 2\s(I)'
_cod_data_source_file cg5b00664_si_003.cif
_cod_data_source_block e202nc
_cod_depositor_comments
;
The following automatic conversions were performed:

'_exptl_absorpt_correction_type' value 'Multi-scan' changed to
'multi-scan' according to
/usr/data/users/saulius/crontab/automatic-downloads/rss-feeds/ACS/lib/dictionaries/cif_core.dic
dictionary named 'cif_core.dic' version 2.4.2 from 2011-04-26.

'_exptl_crystal_density_meas' value 'Not Measured' was changed to '?'
- the value is perceived as not measured.

Automatic conversion script
Id: cif_fix_values 3271 2015-04-21 07:52:19Z andrius 

 Adding full bibliography for 4513046--4513050.cif.
;
_cod_original_cell_volume 4953(2)
_cod_database_code 4513046
_shelx_space_group_comment
; 
The symmetry employed for this shelxl refinement is uniquely defined 
by the following loop, which should always be used as a source of 
symmetry information in preference to the above space-group names. 
They are only intended as comments. 
;
_shelx_estimated_absorpt_t_min 0.578
_shelx_estimated_absorpt_t_max 0.748
_shelxl_version_number 2014-3

loop_
_space_group_symop_operation_xyz
'x, y, z'
'-x, y+1/2, -z+1/2'
'-x, -y, -z'
'x, -y-1/2, z-1/2'

loop_
_atom_site_label
_atom_site_type_symbol
_atom_site_fract_x
_atom_site_fract_y
_atom_site_fract_z
_atom_site_U_iso_or_equiv
_atom_site_adp_type
_atom_site_occupancy
_atom_site_site_symmetry_order
_atom_site_calc_flag
_atom_site_refinement_flags_posn
_atom_site_refinement_flags_adp
_atom_site_refinement_flags_occupancy
_atom_site_disorder_assembly
_atom_site_disorder_group
Zn1 Zn 0.80977(2) 0.78504(3) 0.64580(3) 0.02789(12) Uani 1 1 d . . . . .
Zn2 Zn 0.72767(2) 0.74246(3) 0.44580(3) 0.03276(13) Uani 1 1 d . . . . .
O1 O 0.74370(10) 0.8649(2) 0.65363(16) 0.0341(6) Uani 1 1 d . . . . .
O2 O 0.69477(11) 0.8233(2) 0.52423(17) 0.0436(7) Uani 1 1 d . . . . .
O3 O 0.84030(11) 0.8673(2) 0.56587(17) 0.0431(7) Uani 1 1 d . . . . .
O4 O 0.79205(11) 0.8256(2) 0.43485(18) 0.0439(7) Uani 1 1 d . . . . .
O5 O 0.78410(11) 0.6391(2) 0.63463(19) 0.0428(7) Uani 1 1 d . . . . .
O6 O 0.86471(11) 0.6095(2) 0.61266(18) 0.0422(6) Uani 1 1 d . . . . .
O7 O 0.66896(11) 0.5833(2) 0.45314(19) 0.0451(7) Uani 1 1 d . . . . .
O8 O 0.74907(10) 0.5947(2) 0.42512(16) 0.0347(6) Uani 1 1 d . . . . .
N1 N 0.85978(11) 0.8230(2) 0.75857(17) 0.0276(6) Uani 1 1 d . . . . .
C1 C 0.91377(15) 0.8194(3) 0.7711(2) 0.0359(8) Uani 1 1 d . . . . .
H1 H 0.9286 0.7904 0.7283 0.043 Uiso 1 1 calc R U . . .
C2 C 0.94824(15) 0.8570(4) 0.8450(2) 0.0403(9) Uani 1 1 d . . . . .
H2 H 0.9853 0.8538 0.8503 0.048 Uiso 1 1 calc R U . . .
C3 C 0.92770(14) 0.8998(3) 0.9117(2) 0.0319(7) Uani 1 1 d . . . . .
C4 C 0.87235(15) 0.8966(3) 0.9003(2) 0.0361(8) Uani 1 1 d . . . . .
H4 H 0.8566 0.9193 0.9442 0.043 Uiso 1 1 calc R U . . .
C5 C 0.84004(14) 0.8599(3) 0.8239(2) 0.0327(8) Uani 1 1 d . . . . .
H5 H 0.8029 0.8610 0.8178 0.039 Uiso 1 1 calc R U . . .
C6 C 0.96090(14) 0.9557(3) 0.9897(2) 0.0334(8) Uani 1 1 d . . . . .
H6 H 0.9414 0.9557 1.0358 0.040 Uiso 1 1 calc R U . . .
C7 C 1.01997(15) 0.9246(3) 1.0257(2) 0.0364(8) Uani 1 1 d . . . . .
H7 H 1.0321 0.8742 0.9870 0.044 Uiso 1 1 calc R U . . .
C8 C 1.03623(15) 0.8853(3) 1.1162(2) 0.0328(8) Uani 1 1 d . . . . .
C9 C 1.08901(17) 0.8475(4) 1.1450(3) 0.0510(11) Uani 1 1 d . . . . .
H9 H 1.1118 0.8428 1.1073 0.061 Uiso 1 1 calc R U . . .
C10 C 1.1073(2) 0.8169(5) 1.2304(3) 0.0674(15) Uani 1 1 d . . . . .
H10 H 1.1419 0.7892 1.2487 0.081 Uiso 1 1 calc R U . . .
C11 C 1.0748(2) 0.8269(4) 1.2884(3) 0.0638(14) Uani 1 1 d . . . . .
H11 H 1.0875 0.8073 1.3454 0.077 Uiso 1 1 calc R U . . .
C12 C 1.0240(2) 0.8660(4) 1.2607(3) 0.0512(11) Uani 1 1 d . . . . .
H12 H 1.0018 0.8730 1.2992 0.061 Uiso 1 1 calc R U . . .
C13 C 1.00459(16) 0.8956(3) 1.1752(2) 0.0378(8) Uani 1 1 d . . . . .
H13 H 0.9698 0.9227 1.1577 0.045 Uiso 1 1 calc R U . . .
N2 N 0.6785(3) 0.7900(10) 0.3316(5) 0.034(3) Uani 0.856(9) 1 d D U P A 1
C14 C 0.6994(4) 0.8234(6) 0.2668(4) 0.0339(17) Uani 0.856(9) 1 d D U P A 1
H14 H 0.7365 0.8319 0.2769 0.041 Uiso 0.856(9) 1 calc R U P A 1
C15 C 0.6697(3) 0.8456(4) 0.1872(3) 0.0361(11) Uani 0.856(9) 1 d D U P A 1
H15 H 0.6866 0.8690 0.1447 0.043 Uiso 0.856(9) 1 calc R U P A 1
C16 C 0.6139(2) 0.8334(4) 0.1691(3) 0.0368(11) Uani 0.856(9) 1 d D U P A 1
C17 C 0.5916(2) 0.8000(6) 0.2367(4) 0.0457(14) Uani 0.856(9) 1 d D U P A 1
H17 H 0.5545 0.7913 0.2283 0.055 Uiso 0.856(9) 1 calc R U P A 1
C18 C 0.6248(3) 0.7799(8) 0.3160(5) 0.0421(19) Uani 0.856(9) 1 d D U P A 1
H18 H 0.6093 0.7584 0.3605 0.051 Uiso 0.856(9) 1 calc R U P A 1
C19 C 0.58291(18) 0.8533(4) 0.0818(3) 0.0405(12) Uani 0.856(9) 1 d D U P A 1
H19 H 0.6025 0.8733 0.0419 0.049 Uiso 0.856(9) 1 calc R U P A 1
C20 C 0.53012(19) 0.8458(4) 0.0537(3) 0.0423(13) Uani 0.856(9) 1 d D U P A 1
H20 H 0.5103 0.8262 0.0934 0.051 Uiso 0.856(9) 1 calc R U P A 1
C21 C 0.4998(2) 0.8656(4) -0.0341(4) 0.0419(12) Uani 0.856(9) 1 d D U P A 1
C22 C 0.5243(2) 0.8983(5) -0.0989(5) 0.0453(13) Uani 0.856(9) 1 d D U P A 1
H22 H 0.5613 0.9105 -0.0860 0.054 Uiso 0.856(9) 1 calc R U P A 1
C23 C 0.4950(4) 0.9134(7) -0.1825(6) 0.060(2) Uani 0.856(9) 1 d D U P A 1
H23 H 0.5124 0.9348 -0.2249 0.072 Uiso 0.856(9) 1 calc R U P A 1
C24 C 0.4400(4) 0.8967(11) -0.2025(5) 0.069(3) Uani 0.856(9) 1 d D U P A 1
H24 H 0.4200 0.9057 -0.2583 0.083 Uiso 0.856(9) 1 calc R U P A 1
C25 C 0.4155(3) 0.8662(10) -0.1382(8) 0.072(3) Uani 0.856(9) 1 d D U P A 1
H25 H 0.3782 0.8576 -0.1506 0.087 Uiso 0.856(9) 1 calc R U P A 1
C26 C 0.4446(3) 0.8480(7) -0.0556(5) 0.0612(19) Uani 0.856(9) 1 d D U P A 1
H26 H 0.4271 0.8238 -0.0141 0.073 Uiso 0.856(9) 1 calc R U P A 1
C27 C 0.70197(14) 0.8689(3) 0.5957(2) 0.0299(7) Uani 1 1 d . . . . .
C28 C 0.65578(14) 0.9332(3) 0.6118(2) 0.0326(8) Uani 1 1 d . . . . .
C29 C 0.65381(18) 0.9674(4) 0.6921(3) 0.0491(11) Uani 1 1 d . . . . .
H29 H 0.6822 0.9516 0.7382 0.059 Uiso 1 1 calc R U . . .
C30 C 0.6105(2) 1.0248(4) 0.7059(3) 0.0599(13) Uani 1 1 d . . . . .
H30 H 0.6101 1.0463 0.7613 0.072 Uiso 1 1 calc R U . . .
C31 C 0.56836(18) 1.0509(4) 0.6406(3) 0.0520(11) Uani 1 1 d . . . . .
C32 C 0.5710(2) 1.0226(5) 0.5573(4) 0.0726(16) Uani 1 1 d . . . . .
H32 H 0.5440 1.0443 0.5110 0.087 Uiso 1 1 calc R U . . .
C33 C 0.61391(18) 0.9622(5) 0.5438(3) 0.0584(13) Uani 1 1 d . . . . .
H33 H 0.6147 0.9408 0.4885 0.070 Uiso 1 1 calc R U . . .
C34 C 0.5195(2) 1.1103(5) 0.6560(4) 0.0775(18) Uani 1 1 d . . . . .
H34A H 0.4900 1.0610 0.6512 0.116 Uiso 1 1 calc R U . . .
H34B H 0.5097 1.1662 0.6141 0.116 Uiso 1 1 calc R U . . .
H34C H 0.5279 1.1412 0.7123 0.116 Uiso 1 1 calc R U . . .
C35 C 0.83001(14) 0.8721(3) 0.4856(2) 0.0309(7) Uani 1 1 d . . . . .
C36 C 0.86693(14) 0.9406(3) 0.4482(2) 0.0310(7) Uani 1 1 d . . . . .
C37 C 0.90321(17) 1.0079(4) 0.5010(3) 0.0467(10) Uani 1 1 d . . . . .
H37 H 0.9026 1.0147 0.5586 0.056 Uiso 1 1 calc R U . . .
C38 C 0.9402(2) 1.0647(4) 0.4678(3) 0.0554(12) Uani 1 1 d . . . . .
H38 H 0.9645 1.1094 0.5039 0.066 Uiso 1 1 calc R U . . .
C39 C 0.94223(19) 1.0575(3) 0.3830(3) 0.0490(11) Uani 1 1 d . . . . .
C40 C 0.90448(19) 0.9939(4) 0.3305(3) 0.0497(11) Uani 1 1 d . . . . .
H40 H 0.9042 0.9896 0.2725 0.060 Uiso 1 1 calc R U . . .
C41 C 0.86692(17) 0.9364(3) 0.3624(3) 0.0425(9) Uani 1 1 d . . . . .
H41 H 0.8415 0.8946 0.3256 0.051 Uiso 1 1 calc R U . . .
C42 C 0.9860(2) 1.1132(4) 0.3504(4) 0.0674(15) Uani 1 1 d . . . . .
H42A H 0.9709 1.1455 0.2959 0.101 Uiso 1 1 calc R U . . .
H42B H 1.0130 1.0619 0.3443 0.101 Uiso 1 1 calc R U . . .
H42C H 1.0021 1.1678 0.3904 0.101 Uiso 1 1 calc R U . . .
C43 C 0.82092(15) 0.5769(3) 0.6198(2) 0.0314(7) Uani 1 1 d . . . . .
C44 C 0.80675(15) 0.4600(3) 0.6117(2) 0.0319(7) Uani 1 1 d . . . . .
C45 C 0.76408(17) 0.4188(3) 0.6413(3) 0.0455(10) Uani 1 1 d . . . . .
H45 H 0.7434 0.4645 0.6668 0.055 Uiso 1 1 calc R U . . .
C46 C 0.75170(19) 0.3112(4) 0.6337(3) 0.0549(12) Uani 1 1 d . . . . .
H46 H 0.7232 0.2849 0.6551 0.066 Uiso 1 1 calc R U . . .
C47 C 0.7810(2) 0.2413(3) 0.5946(3) 0.0514(12) Uani 1 1 d . . . . .
C48 C 0.82238(19) 0.2827(3) 0.5630(3) 0.0471(10) Uani 1 1 d . . . . .
H48 H 0.8414 0.2376 0.5342 0.057 Uiso 1 1 calc R U . . .
C49 C 0.83669(16) 0.3901(3) 0.5730(2) 0.0378(8) Uani 1 1 d . . . . .
H49 H 0.8662 0.4154 0.5538 0.045 Uiso 1 1 calc R U . . .
C50 C 0.7681(2) 0.1230(4) 0.5888(4) 0.0788(18) Uani 1 1 d . . . . .
H50A H 0.7879 0.0888 0.5520 0.118 Uiso 1 1 calc R U . . .
H50B H 0.7302 0.1133 0.5659 0.118 Uiso 1 1 calc R U . . .
H50C H 0.7779 0.0916 0.6449 0.118 Uiso 1 1 calc R U . . .
C51 C 0.70744(15) 0.5413(3) 0.4318(2) 0.0308(7) Uani 1 1 d . . . . .
C52 C 0.70709(14) 0.4237(3) 0.4103(2) 0.0307(7) Uani 1 1 d . . . . .
C53 C 0.66721(18) 0.3586(3) 0.4279(3) 0.0457(10) Uani 1 1 d . . . . .
H53 H 0.6409 0.3873 0.4530 0.055 Uiso 1 1 calc R U . . .
C54 C 0.6664(2) 0.2495(4) 0.4078(3) 0.0546(12) Uani 1 1 d . . . . .
H54 H 0.6390 0.2063 0.4191 0.065 Uiso 1 1 calc R U . . .
C55 C 0.7053(2) 0.2048(3) 0.3718(3) 0.0500(11) Uani 1 1 d . . . . .
C56 C 0.7445(2) 0.2708(4) 0.3542(3) 0.0506(11) Uani 1 1 d . . . . .
H56 H 0.7708 0.2420 0.3289 0.061 Uiso 1 1 calc R U . . .
C57 C 0.74587(17) 0.3792(3) 0.3735(3) 0.0408(9) Uani 1 1 d . . . . .
H57 H 0.7731 0.4222 0.3615 0.049 Uiso 1 1 calc R U . . .
C58 C 0.7057(3) 0.0859(4) 0.3523(4) 0.0758(17) Uani 1 1 d . . . . .
H58A H 0.6843 0.0727 0.2957 0.114 Uiso 1 1 calc R U . . .
H58B H 0.6909 0.0468 0.3932 0.114 Uiso 1 1 calc R U . . .
H58C H 0.7420 0.0628 0.3556 0.114 Uiso 1 1 calc R U . . .
N2A N 0.6757(15) 0.783(6) 0.330(2) 0.030(17) Uiso 0.144(9) 1 d D . P A 2
C14A C 0.6882(12) 0.821(5) 0.258(2) 0.05(2) Uiso 0.144(9) 1 d D . P A 2
H14A H 0.7241 0.8354 0.2594 0.059 Uiso 0.144(9) 1 calc R U P A 2
C15A C 0.6505(10) 0.840(3) 0.1839(17) 0.027(8) Uiso 0.144(9) 1 d D . P A 2
H15A H 0.6607 0.8676 0.1362 0.032 Uiso 0.144(9) 1 calc R U P A 2
C16A C 0.5966(9) 0.816(2) 0.1807(15) 0.026(7) Uiso 0.144(9) 1 d D . P A 2
C17A C 0.5841(12) 0.780(3) 0.2559(15) 0.037(9) Uiso 0.144(9) 1 d D . P A 2
H17A H 0.5483 0.7685 0.2574 0.045 Uiso 0.144(9) 1 calc R U P A 2
C18A C 0.6239(15) 0.762(5) 0.328(2) 0.043(16) Uiso 0.144(9) 1 d D . P A 2
H18A H 0.6147 0.7355 0.3772 0.052 Uiso 0.144(9) 1 calc R U P A 2
C19A C 0.5552(10) 0.833(2) 0.1025(13) 0.044(8) Uiso 0.144(9) 1 d D . P A 2
H19A H 0.5205 0.8150 0.1073 0.053 Uiso 0.144(9) 1 calc R U P A 2
C20A C 0.5581(9) 0.8683(19) 0.0268(12) 0.028(6) Uiso 0.144(9) 1 d D . P A 2
H20A H 0.5922 0.8889 0.0210 0.034 Uiso 0.144(9) 1 calc R U P A 2
C21A C 0.5144(10) 0.880(2) -0.0501(16) 0.027(7) Uiso 0.144(9) 1 d D . P A 2
C22A C 0.4613(10) 0.859(4) -0.047(2) 0.053(13) Uiso 0.144(9) 1 d D . P A 2
H22A H 0.4533 0.8452 0.0058 0.063 Uiso 0.144(9) 1 calc R U P A 2
C23A C 0.4197(16) 0.859(6) -0.120(3) 0.09(3) Uiso 0.144(9) 1 d D . P A 2
H23A H 0.3844 0.8464 -0.1168 0.112 Uiso 0.144(9) 1 calc R U P A 2
C24A C 0.432(2) 0.879(7) -0.198(3) 0.11(4) Uiso 0.144(9) 1 d D . P A 2
H24A H 0.4051 0.8772 -0.2485 0.137 Uiso 0.144(9) 1 calc R U P A 2
C25A C 0.484(2) 0.901(6) -0.202(2) 0.08(3) Uiso 0.144(9) 1 d D . P A 2
H25A H 0.4924 0.9132 -0.2547 0.101 Uiso 0.144(9) 1 calc R U P A 2
C26A C 0.5250(16) 0.904(4) -0.1289(15) 0.053(13) Uiso 0.144(9) 1 d D . P A 2
H26A H 0.5598 0.9226 -0.1325 0.063 Uiso 0.144(9) 1 calc R U P A 2

loop_
_atom_site_aniso_label
_atom_site_aniso_U_11
_atom_site_aniso_U_22
_atom_site_aniso_U_33
_atom_site_aniso_U_23
_atom_site_aniso_U_13
_atom_site_aniso_U_12
Zn1 0.0294(2) 0.0270(2) 0.0272(2) 0.00052(15) 0.00648(16) -0.00310(16)
Zn2 0.0348(2) 0.0278(2) 0.0369(2) -0.00955(17) 0.01081(18) -0.00330(17)
O1 0.0308(13) 0.0301(13) 0.0399(14) -0.0020(11) 0.0051(11) 0.0035(10)
O2 0.0430(16) 0.0496(17) 0.0400(15) -0.0139(13) 0.0130(12) 0.0040(13)
O3 0.0455(16) 0.0484(17) 0.0367(14) 0.0097(12) 0.0116(12) -0.0106(13)
O4 0.0429(16) 0.0432(16) 0.0480(16) -0.0115(13) 0.0155(13) -0.0163(13)
O5 0.0434(15) 0.0261(13) 0.0623(18) -0.0113(12) 0.0191(14) -0.0015(12)
O6 0.0392(15) 0.0367(15) 0.0527(17) -0.0009(13) 0.0147(13) -0.0069(12)
O7 0.0470(16) 0.0332(14) 0.0611(18) -0.0058(13) 0.0251(14) 0.0016(12)
O8 0.0365(14) 0.0279(13) 0.0404(14) -0.0011(11) 0.0101(11) -0.0032(11)
N1 0.0282(14) 0.0284(14) 0.0253(14) 0.0024(11) 0.0043(11) -0.0012(11)
C1 0.0318(19) 0.049(2) 0.0297(18) -0.0027(16) 0.0130(15) -0.0011(16)
C2 0.0266(18) 0.057(3) 0.037(2) -0.0049(18) 0.0056(16) 0.0010(17)
C3 0.0317(18) 0.0368(19) 0.0263(17) -0.0012(14) 0.0043(14) -0.0033(15)
C4 0.0324(19) 0.049(2) 0.0278(17) -0.0049(16) 0.0079(15) -0.0028(16)
C5 0.0282(17) 0.0372(19) 0.0343(18) -0.0003(15) 0.0102(15) -0.0027(15)
C6 0.0347(19) 0.0357(19) 0.0301(17) -0.0059(15) 0.0077(15) -0.0054(15)
C7 0.035(2) 0.036(2) 0.0366(19) -0.0063(16) 0.0049(16) 0.0004(16)
C8 0.0371(19) 0.0220(16) 0.0356(19) -0.0008(14) 0.0001(15) -0.0017(14)
C9 0.038(2) 0.057(3) 0.055(3) 0.001(2) 0.004(2) 0.000(2)
C10 0.047(3) 0.091(4) 0.054(3) 0.009(3) -0.010(2) 0.013(3)
C11 0.074(3) 0.065(3) 0.043(3) 0.003(2) -0.006(2) 0.012(3)
C12 0.062(3) 0.053(3) 0.035(2) -0.0031(19) 0.005(2) 0.010(2)
C13 0.036(2) 0.0319(19) 0.040(2) -0.0005(16) -0.0013(16) 0.0072(16)
N2 0.038(4) 0.027(3) 0.041(4) -0.0068(18) 0.0148(19) 0.0000(18)
C14 0.035(3) 0.028(3) 0.041(3) -0.008(2) 0.015(2) -0.004(2)
C15 0.035(3) 0.035(3) 0.041(3) -0.0043(19) 0.015(2) -0.001(2)
C16 0.040(3) 0.030(2) 0.043(3) 0.0016(19) 0.015(2) 0.006(2)
C17 0.033(3) 0.058(4) 0.048(3) 0.010(3) 0.015(2) 0.005(2)
C18 0.043(3) 0.045(4) 0.045(3) 0.005(3) 0.023(3) 0.001(2)
C19 0.036(2) 0.045(3) 0.043(3) -0.001(2) 0.013(2) 0.001(2)
C20 0.038(2) 0.046(3) 0.046(3) 0.002(2) 0.017(2) 0.003(2)
C21 0.036(3) 0.039(3) 0.052(3) -0.003(2) 0.013(2) 0.002(2)
C22 0.042(3) 0.043(3) 0.047(4) 0.005(3) 0.004(3) 0.002(2)
C23 0.062(4) 0.061(4) 0.054(3) 0.009(3) 0.007(4) 0.003(3)
C24 0.058(4) 0.080(5) 0.056(4) 0.007(3) -0.014(3) 0.006(4)
C25 0.034(3) 0.094(7) 0.080(5) 0.001(4) -0.003(3) 0.009(3)
C26 0.037(3) 0.081(5) 0.066(4) -0.002(3) 0.011(3) 0.004(3)
C27 0.0351(19) 0.0216(16) 0.0348(18) -0.0026(14) 0.0116(15) -0.0019(14)
C28 0.0305(18) 0.0271(17) 0.041(2) -0.0034(15) 0.0087(15) 0.0000(14)
C29 0.047(2) 0.054(3) 0.044(2) -0.013(2) 0.0073(19) 0.013(2)
C30 0.060(3) 0.063(3) 0.061(3) -0.023(2) 0.023(2) 0.011(2)
C31 0.047(2) 0.038(2) 0.078(3) 0.003(2) 0.028(2) 0.0117(19)
C32 0.048(3) 0.093(4) 0.074(4) 0.004(3) 0.010(3) 0.026(3)
C33 0.047(3) 0.079(4) 0.047(3) -0.007(2) 0.008(2) 0.014(2)
C34 0.068(3) 0.056(3) 0.121(5) 0.010(3) 0.048(4) 0.024(3)
C35 0.0331(18) 0.0238(17) 0.0367(19) 0.0006(14) 0.0098(15) 0.0000(14)
C36 0.0360(19) 0.0244(17) 0.0344(18) 0.0029(14) 0.0115(15) -0.0018(14)
C37 0.053(2) 0.051(3) 0.040(2) -0.0059(19) 0.0179(19) -0.016(2)
C38 0.064(3) 0.048(3) 0.062(3) -0.017(2) 0.029(2) -0.026(2)
C39 0.062(3) 0.027(2) 0.068(3) 0.0044(19) 0.036(2) -0.0014(19)
C40 0.065(3) 0.054(3) 0.038(2) 0.0077(19) 0.026(2) 0.001(2)
C41 0.048(2) 0.043(2) 0.038(2) -0.0032(17) 0.0114(18) -0.0064(18)
C42 0.082(4) 0.043(3) 0.095(4) 0.007(3) 0.056(3) -0.003(2)
C43 0.0359(19) 0.0294(18) 0.0278(17) -0.0033(14) 0.0053(14) -0.0001(15)
C44 0.0384(19) 0.0266(17) 0.0294(17) 0.0003(14) 0.0048(15) 0.0016(15)
C45 0.045(2) 0.039(2) 0.056(3) -0.0042(19) 0.017(2) -0.0042(18)
C46 0.046(2) 0.044(3) 0.073(3) 0.012(2) 0.010(2) -0.009(2)
C47 0.062(3) 0.028(2) 0.052(3) 0.0056(18) -0.012(2) -0.0027(19)
C48 0.059(3) 0.031(2) 0.045(2) -0.0054(17) -0.002(2) 0.0122(19)
C49 0.043(2) 0.0314(19) 0.038(2) 0.0036(16) 0.0058(17) 0.0069(16)
C50 0.086(4) 0.031(2) 0.100(4) 0.005(3) -0.020(3) -0.011(2)
C51 0.0386(19) 0.0277(17) 0.0265(17) 0.0005(14) 0.0083(15) 0.0021(15)
C52 0.0327(18) 0.0270(17) 0.0305(17) -0.0008(14) 0.0031(14) -0.0001(14)
C53 0.050(2) 0.035(2) 0.056(3) -0.0004(19) 0.021(2) -0.0059(18)
C54 0.062(3) 0.037(2) 0.064(3) -0.004(2) 0.014(2) -0.017(2)
C55 0.069(3) 0.028(2) 0.045(2) -0.0037(17) -0.003(2) 0.001(2)
C56 0.053(3) 0.047(3) 0.049(2) -0.015(2) 0.005(2) 0.011(2)
C57 0.043(2) 0.036(2) 0.044(2) -0.0004(17) 0.0093(18) 0.0054(17)
C58 0.105(5) 0.031(2) 0.081(4) -0.015(2) 0.001(3) 0.001(3)

loop_
_atom_type_symbol
_atom_type_description
_atom_type_scat_dispersion_real
_atom_type_scat_dispersion_imag
_atom_type_scat_source
C C 0.0033 0.0016 'International Tables Vol C Tables 4.2.6.8 and 6.1.1.4'
H H 0.0000 0.0000 'International Tables Vol C Tables 4.2.6.8 and 6.1.1.4'
N N 0.0061 0.0033 'International Tables Vol C Tables 4.2.6.8 and 6.1.1.4'
O O 0.0106 0.0060 'International Tables Vol C Tables 4.2.6.8 and 6.1.1.4'
Zn Zn 0.2839 1.4301 'International Tables Vol C Tables 4.2.6.8 and 6.1.1.4'

loop_
_geom_angle_atom_site_label_1
_geom_angle_atom_site_label_2
_geom_angle_atom_site_label_3
_geom_angle
_geom_angle_site_symmetry_3
O5 Zn1 O3 128.08(12) .
O5 Zn1 O1 101.76(11) .
O3 Zn1 O1 104.52(12) .
O5 Zn1 N1 115.89(12) .
O3 Zn1 N1 101.65(12) .
O1 Zn1 N1 101.42(11) .
O2 Zn2 O8 140.34(12) .
O2 Zn2 O4 105.92(12) .
O8 Zn2 O4 101.95(11) .
O2 Zn2 N2 99.3(3) .
O8 Zn2 N2 104.8(4) .
O4 Zn2 N2 96.9(3) .
O2 Zn2 N2A 100.0(19) .
O8 Zn2 N2A 103(2) .
O4 Zn2 N2A 99.4(13) .
O2 Zn2 C51 117.16(12) .
O8 Zn2 C51 29.25(10) .
O4 Zn2 C51 131.20(12) .
N2 Zn2 C51 97.7(4) .
N2A Zn2 C51 95(2) .
C27 O1 Zn1 124.5(2) .
C27 O2 Zn2 146.2(3) .
C35 O3 Zn1 133.0(3) .
C35 O4 Zn2 135.7(3) .
C43 O5 Zn1 109.9(2) .
C51 O8 Zn2 101.8(2) .
C5 N1 C1 116.5(3) .
C5 N1 Zn1 120.5(2) .
C1 N1 Zn1 122.9(2) .
N1 C1 C2 123.0(3) .
C1 C2 C3 120.5(3) .
C4 C3 C2 115.9(3) .
C4 C3 C6 119.0(3) .
C2 C3 C6 124.9(3) .
C3 C4 C5 120.6(3) .
N1 C5 C4 123.3(3) .
C3 C6 C7 120.7(3) .
C3 C6 C7 115.7(3) 3_777
C7 C6 C7 89.2(3) 3_777
C8 C7 C6 118.5(3) .
C8 C7 C6 115.2(3) 3_777
C6 C7 C6 90.8(3) 3_777
C13 C8 C9 118.2(4) .
C13 C8 C7 123.9(3) .
C9 C8 C7 117.5(4) .
C10 C9 C8 119.8(4) .
C11 C10 C9 121.1(5) .
C12 C11 C10 119.0(4) .
C11 C12 C13 120.8(4) .
C8 C13 C12 121.1(4) .
C14 N2 C18 117.0(7) .
C14 N2 Zn2 120.8(6) .
C18 N2 Zn2 121.9(6) .
N2 C14 C15 124.1(7) .
C14 C15 C16 119.8(5) .
C15 C16 C17 116.6(4) .
C15 C16 C19 118.9(5) .
C17 C16 C19 124.5(5) .
C18 C17 C16 119.8(5) .
N2 C18 C17 122.7(6) .
C20 C19 C16 126.9(4) .
C19 C20 C21 126.1(5) .
C22 C21 C26 117.6(5) .
C22 C21 C20 122.7(5) .
C26 C21 C20 119.7(6) .
C21 C22 C23 121.8(6) .
C24 C23 C22 119.9(7) .
C25 C24 C23 118.6(6) .
C24 C25 C26 121.8(7) .
C25 C26 C21 120.4(7) .
O1 C27 O2 125.9(3) .
O1 C27 C28 117.7(3) .
O2 C27 C28 116.3(3) .
C29 C28 C33 118.2(4) .
C29 C28 C27 121.9(4) .
C33 C28 C27 119.9(3) .
C28 C29 C30 121.0(4) .
C31 C30 C29 121.7(4) .
C30 C31 C32 118.3(4) .
C30 C31 C34 121.8(5) .
C32 C31 C34 119.9(5) .
C33 C32 C31 119.9(5) .
C32 C33 C28 120.8(4) .
O4 C35 O3 126.4(3) .
O4 C35 C36 117.8(3) .
O3 C35 C36 115.8(3) .
C41 C36 C37 118.8(3) .
C41 C36 C35 121.5(3) .
C37 C36 C35 119.6(3) .
C38 C37 C36 119.6(4) .
C39 C38 C37 122.0(4) .
C40 C39 C38 117.7(4) .
C40 C39 C42 121.6(4) .
C38 C39 C42 120.7(5) .
C39 C40 C41 121.2(4) .
C36 C41 C40 120.5(4) .
O6 C43 O5 122.8(3) .
O6 C43 C44 121.6(3) .
O5 C43 C44 115.6(3) .
C45 C44 C49 118.4(4) .
C45 C44 C43 121.6(3) .
C49 C44 C43 120.0(3) .
C46 C45 C44 120.9(4) .
C45 C46 C47 121.1(4) .
C48 C47 C46 118.0(4) .
C48 C47 C50 121.4(5) .
C46 C47 C50 120.6(5) .
C47 C48 C49 121.7(4) .
C48 C49 C44 119.9(4) .
O7 C51 O8 122.2(3) .
O7 C51 C52 121.0(3) .
O8 C51 C52 116.7(3) .
O7 C51 Zn2 73.5(2) .
O8 C51 Zn2 48.91(17) .
C52 C51 Zn2 164.7(3) .
C57 C52 C53 119.0(4) .
C57 C52 C51 121.5(3) .
C53 C52 C51 119.5(3) .
C52 C53 C54 119.9(4) .
C55 C54 C53 121.2(4) .
C56 C55 C54 118.2(4) .
C56 C55 C58 120.3(5) .
C54 C55 C58 121.5(5) .
C55 C56 C57 121.4(4) .
C52 C57 C56 120.3(4) .
C14A N2A C18A 119(2) .
C14A N2A Zn2 128(2) .
C18A N2A Zn2 113(2) .
N2A C14A C15A 123(2) .
C14A C15A C16A 118.9(18) .
C17A C16A C15A 117.1(19) .
C17A C16A C19A 121.9(14) .
C15A C16A C19A 121.0(14) .
C18A C17A C16A 121.0(19) .
N2A C18A C17A 121(2) .
C20A C19A C16A 131(2) .
C19A C20A C21A 128(2) .
C26A C21A C22A 118(2) .
C26A C21A C20A 121.1(16) .
C22A C21A C20A 120.7(16) .
C21A C22A C23A 122(2) .
C24A C23A C22A 119(3) .
C25A C24A C23A 120(2) .
C24A C25A C26A 122(3) .
C25A C26A C21A 120(2) .

loop_
_geom_bond_atom_site_label_1
_geom_bond_atom_site_label_2
_geom_bond_distance
_geom_bond_site_symmetry_2
Zn1 O5 1.926(3) .
Zn1 O3 1.937(3) .
Zn1 O1 1.984(2) .
Zn1 N1 2.017(3) .
Zn2 O2 1.943(3) .
Zn2 O8 1.969(3) .
Zn2 O4 1.981(3) .
Zn2 N2 2.056(7) .
Zn2 N2A 2.09(3) .
Zn2 C51 2.557(4) .
O1 C27 1.244(4) .
O2 C27 1.254(4) .
O3 C35 1.255(4) .
O4 C35 1.254(4) .
O5 C43 1.280(4) .
O6 C43 1.217(4) .
O7 C51 1.227(4) .
O8 C51 1.277(4) .
N1 C5 1.342(4) .
N1 C1 1.345(4) .
C1 C2 1.386(5) .
C2 C3 1.397(5) .
C3 C4 1.381(5) .
C3 C6 1.512(5) .
C4 C5 1.388(5) .
C6 C7 1.534(5) .
C6 C7 1.605(5) 3_777
C7 C8 1.499(5) .
C7 C6 1.605(5) 3_777
C8 C13 1.381(5) .
C8 C9 1.400(6) .
C9 C10 1.395(7) .
C10 C11 1.385(7) .
C11 C12 1.360(7) .
C12 C13 1.397(6) .
N2 C14 1.336(6) .
N2 C18 1.340(6) .
C14 C15 1.355(8) .
C15 C16 1.395(7) .
C16 C17 1.395(7) .
C16 C19 1.462(7) .
C17 C18 1.382(8) .
C19 C20 1.321(7) .
C20 C21 1.464(7) .
C21 C22 1.388(8) .
C21 C26 1.389(9) .
C22 C23 1.392(11) .
C23 C24 1.379(12) .
C24 C25 1.376(14) .
C25 C26 1.381(13) .
C27 C28 1.494(5) .
C28 C29 1.367(5) .
C28 C33 1.389(6) .
C29 C30 1.373(6) .
C30 C31 1.357(7) .
C31 C32 1.398(7) .
C31 C34 1.515(6) .
C32 C33 1.383(7) .
C35 C36 1.492(5) .
C36 C41 1.376(5) .
C36 C37 1.385(5) .
C37 C38 1.379(6) .
C38 C39 1.376(6) .
C39 C40 1.375(7) .
C39 C42 1.504(6) .
C40 C41 1.383(6) .
C43 C44 1.498(5) .
C44 C45 1.381(5) .
C44 C49 1.393(5) .
C45 C46 1.376(6) .
C46 C47 1.386(7) .
C47 C48 1.370(7) .
C47 C50 1.507(6) .
C48 C49 1.386(6) .
C51 C52 1.503(5) .
C52 C57 1.377(5) .
C52 C53 1.379(5) .
C53 C54 1.394(6) .
C54 C55 1.373(7) .
C55 C56 1.371(7) .
C55 C58 1.515(6) .
C56 C57 1.384(6) .
N2A C14A 1.339(15) .
N2A C18A 1.342(15) .
C14A C15A 1.370(16) .
C15A C16A 1.395(15) .
C16A C17A 1.387(15) .
C16A C19A 1.46(2) .
C17A C18A 1.373(16) .
C19A C20A 1.311(18) .
C20A C21A 1.47(2) .
C21A C26A 1.384(18) .
C21A C22A 1.388(19) .
C22A C23A 1.39(2) .
C23A C24A 1.38(2) .
C24A C25A 1.37(2) .
C25A C26A 1.38(2) .
